data_2101831
loop_
_publ_author_name
'Ptasiewicz-Bak, H.'
'Olovsson, I.'
'McIntyre, G. J.'

_publ_section_title
;
 Charge Density in Orthorhombic NiSO~4~.7H~2~O at Room Temperature and
 25 K
;
_journal_issue 3
_journal_name_full 'Acta Crystallographica Section B'
_journal_page_first 325
_journal_page_last 336
_journal_paper_doi 10.1107/S0108768196014061
_journal_volume 53
_journal_year 1997
_chemical_formula_moiety 'Ni S O4 , 7H2 O '
_chemical_formula_sum 'H14 Ni O11 S'
_chemical_formula_weight 280.87
_space_group_IT_number 19
_space_group_name_Hall 'P 2ac 2ab'
_space_group_name_H-M_alt 'P 21 21 21'
_symmetry_cell_setting orthorhombic
_symmetry_space_group_name_Hall 'P 2ac 2ab'
_symmetry_space_group_name_H-M 'P 21 21 21'
_atom_type_scat_source 'IntTabIV for Ni, S and O, and Stewart, Davidson & Simpson (1965) for H'
_cell_angle_alpha 90.0
_cell_angle_beta 90.0
_cell_angle_gamma 90.0
_cell_formula_units_Z 4
_cell_length_a 6.706(3)
_cell_length_b 11.796(6)
_cell_length_c 11.949(6)
_cell_measurement_reflns_used 20
_cell_measurement_temperature 25
_cell_measurement_theta_max 40
_cell_measurement_theta_min 20
_cell_volume 945.0(10)
_diffrn_measurement_device 'Huber-Aracor 400 mm diameter four circle'
_diffrn_measurement_method \w-2\q
_diffrn_radiation_type MoK\a
_diffrn_radiation_wavelength 0.71069
_diffrn_reflns_av_R_equivalents 0.019
_diffrn_reflns_limit_h_max 15
_diffrn_reflns_limit_h_min 0
_diffrn_reflns_limit_k_max 26
_diffrn_reflns_limit_k_min 0
_diffrn_reflns_limit_l_max 26
_diffrn_reflns_limit_l_min -25
_diffrn_reflns_number 10988
_diffrn_reflns_theta_max 50
_diffrn_standards_decay_% 0
_diffrn_standards_interval_time 240
_diffrn_standards_number 6
_exptl_absorpt_coefficient_mu 2.255
_exptl_absorpt_correction_T_max 0.67
_exptl_absorpt_correction_T_min 0.57
_exptl_absorpt_correction_type 'Gaussian (Coppens, Leiserowitz & Rabinovitch, 1965)'
_exptl_crystal_colour green
_exptl_crystal_density_diffrn 1.977
_exptl_crystal_density_meas ?
_exptl_crystal_description 'rectangular prism'
_exptl_crystal_size_max 0.24
_exptl_crystal_size_mid 0.21
_exptl_crystal_size_min 0.21
_refine_diff_density_max 0.15
_refine_diff_density_min -0.15
_refine_ls_extinction_coef 5552
_refine_ls_extinction_method 'Gaussian type I isotropic (Becker & Coppens, 1974, 1975)'
_refine_ls_goodness_of_fit_obs 1.458
_refine_ls_hydrogen_treatment 'H atoms placed at positions found by neutron diffraction'
_refine_ls_number_parameters 297
_refine_ls_number_reflns 10185
_refine_ls_R_factor_obs 0.0149
_refine_ls_shift/esd_max 0.001
_refine_ls_structure_factor_coef Fsqd
_refine_ls_weighting_details 'w = 1/[\s^2^(F~o~^2^) + k^2^F~o~^4^]'
_refine_ls_weighting_scheme calc
_refine_ls_wR_factor_obs 0.0338
_reflns_number_observed 10185
_reflns_number_total 10415
_reflns_observed_criterion F~o~^2^>3\s(F~o~^2^)
_cod_data_source_file ab0357.cif
_cod_depositor_comments
;
The following automatic conversions were performed:

'_refine_ls_weighting_scheme' value 'w = 1/[\s^2^(F~o~^2^) +
k^2^F~o~^4^]' was changed to 'calc'. New tag
'_refine_ls_weighting_details' was created. The value of the new tag
was set to 'w = 1/[\s^2^(F~o~^2^) + k^2^F~o~^4^]'.

Automatic conversion script
Id: cif_fix_values 3143 2015-03-26 13:38:13Z robertas 
;
_cod_original_formula_sum 'H14 Ni1 O11 S1'
_cod_database_code 2101831

loop_
_symmetry_equiv_pos_as_xyz
x,y,z
1/2-x,-y,1/2+z
-x,1/2+y,1/2-z
1/2+x,1/2-y,-z

loop_
_atom_site_label
_atom_site_fract_x
_atom_site_fract_y
_atom_site_fract_z
_atom_site_U_iso_or_equiv
Ni .041148(8) .418464(5) .103336(4) .00330(2)
S .493171(14) .723098(9) .180883(9) .00365(3)
O1 .42800(5) .67914(3) .07186(3) .00680(10)
O2 .48151(5) .84873(3) .18183(3) .00610(10)
O3 .69950(5) .68665(3) .20373(3) .00650(10)
O4 .36109(5) .67726(3) .27108(3) .00610(10)
O5 .00398(5) .25867(3) .16514(3) .00650(10)
O6 .18979(6) .46803(3) .24910(3) .00610(10)
O7 -.22951(5) .46441(3) .16713(3) .00690(10)
O8 .07134(5) .57943(3) .04371(3) .00710(10)
O9 -.10487(5) .36998(3) -.04192(3) .00620(10)
O10 .30489(6) .36346(3) .03906(3) .00790(10)
O11 -.07086(5) .49267(4) .43325(3) .00770(10)
H51 .1073(5) .2327(2) .2178(2) .0209(8)
H52 -.1258(5) .2354(3) .1933(2) .0206(8)
H61 .3017(4) .4180(2) .2701(2) .0196(7)
H62 .2476(4) .5449(2) .2492(2) .0202(8)
H71 -.3073(5) .4215(3) .2208(2) .0230(8)
H72 -.2536(5) .5451(2) .1803(2) .0205(8)
H81 .1954(5) .6219(2) .0531(2) .0216(8)
H82 .0143(5) .6037(3) -.0263(3) .0252(8)
H91 -.0222(5) .3634(2) -.1087(2) .0217(7)
H92 -.2197(4) .4185(3) -.0593(2) .0199(7)
H101 .3349(5) .2840(3) .0291(3) .0217(7)
H102 .4032(5) .4090(3) .0001(2) .0215(7)
H111 -.0544(5) .4274(3) .4815(2) .0245(8)
H112 -.0010(5) .4746(3) .3650(2) .0248(8)

loop_
_geom_angle_atom_site_label_1
_geom_angle_atom_site_label_2
_geom_angle_atom_site_label_3
_geom_angle
_geom_angle_publ_flag
O5 Ni O6 90.87(2) yes
O5 Ni O7 90.090(10) yes
O5 Ni O8 178.450(10) yes
O5 Ni O9 89.45(2) yes
O5 Ni O10 87.030(10) yes
O6 Ni O7 92.21(2) yes
O6 Ni O8 89.040(10) yes
O6 Ni O9 179.590(10) yes
O6 Ni O10 89.38(2) yes
O7 Ni O8 88.370(10) yes
O7 Ni O9 88.04(2) yes
O7 Ni O10 176.730(10) yes
O8 Ni O9 90.65(2) yes
O8 Ni O10 94.520(10) yes
O9 Ni O10 90.38(2) yes
O1 S O2 110.10(2) yes
O1 S O3 109.91(2) yes
O1 S O4 109.58(2) yes
O2 S O3 109.83(2) yes
H51 O5 H52 108.7(2) yes
H61 O6 H62 104.4(2) yes
H71 O7 H72 108.2(2) yes
H81 O8 H82 106.5(3) yes
H91 O9 H92 108.6(2) yes
H101 O10 H102 109.7(3) yes
H111 O11 H112 105.9(3) yes

loop_
_geom_bond_atom_site_label_1
_geom_bond_atom_site_label_2
_geom_bond_distance
_geom_bond_publ_flag
Ni O5 2.0400(10) yes
Ni O6 2.0900(10) yes
Ni O7 2.0420(10) yes
Ni O8 2.0380(10) yes
Ni O9 2.0730(10) yes
Ni O10 2.0340(10) yes
S O1 1.4690(10) yes
S O2 1.4840(10) yes
S O3 1.4740(10) yes
S O4 1.4960(10) yes
O5 H51 0.985(3) yes
O5 H52 0.973(3) yes
O6 H61 0.987(3) yes
O6 H62 0.986(3) yes
O7 H71 0.969(3) yes
O7 H72 0.979(3) yes
O8 H81 0.978(3) yes
O8 H82 0.964(3) yes
O9 H91 0.975(3) yes
O9 H92 0.982(3) yes
O10 H101 0.966(3) yes
O10 H102 0.970(3) yes
O11 H111 0.968(3) yes
O11 H112 0.964(3) yes
